data_7017870
loop_
_publ_author_name
'Horrillo-Martinez, Patricia'
'Patrick, Brian O.'
'Schafer, Laurel L.'
'Fryzuk, Michael D.'

_publ_section_title
;
 Oxygen extrusion from amidate ligands to generate terminal Ta[double
 bond, length as m-dash]O units under reducing conditions. How to
 successfully use amidate ligands in dinitrogen coordination chemistry.
;
_journal_issue 5
_journal_name_full 'Dalton transactions (Cambridge, England : 2003)'
_journal_page_first 1609
_journal_page_last 1616
_journal_paper_doi 10.1039/c1dt11595b
_journal_volume 41
_journal_year 2012
_chemical_formula_moiety 'C25 H29 Cl3 N O Ta'
_chemical_formula_sum 'C25 H29 Cl3 N O Ta'
_chemical_formula_weight 646.79
_chemical_name_common
;
Trichlorido(eta5-pentamethylcyclopendienyl)(eta3-N-2,6-
dimethylphenyl(phenyl) amidate)tantalum
;
_chemical_name_systematic
;
Trichlorido(eta5-pentamethylcyclopendienyl)(eta3-N-2,6-dimethylphenyl(phenyl)
amidate)tantalum
;
_space_group_IT_number 2
_symmetry_cell_setting triclinic
_symmetry_space_group_name_Hall '-P 1'
_symmetry_space_group_name_H-M 'P -1'
_atom_sites_solution_hydrogens geom
_atom_sites_solution_primary direct
_atom_sites_solution_secondary difmap
_audit_creation_method SHELXL-97
_cell_angle_alpha 95.859(5)
_cell_angle_beta 90.822(5)
_cell_angle_gamma 109.198(5)
_cell_formula_units_Z 2
_cell_length_a 8.776(5)
_cell_length_b 12.131(5)
_cell_length_c 12.167(5)
_cell_measurement_reflns_used 9958
_cell_measurement_temperature 100.0(2)
_cell_measurement_theta_max 27.4155
_cell_measurement_theta_min 2.4605
_cell_volume 1215.3(10)
_computing_cell_refinement 'Bruker SAINT'
_computing_data_collection 'Bruker APEX2'
_computing_data_reduction 'Bruker SAINT'
_computing_molecular_graphics 'Bruker SHELXTL'
_computing_publication_material 'Bruker SHELXTL'
_computing_structure_refinement 'SHELXL-97 (Sheldrick, 2008)'
_computing_structure_solution 'SHELXS-97 (Sheldrick, 2008)'
_diffrn_ambient_temperature 100.0(2)
_diffrn_measured_fraction_theta_full 0.978
_diffrn_measured_fraction_theta_max 0.978
_diffrn_measurement_device_type 'Bruker X8 APEX II'
_diffrn_measurement_method 'area detector'
_diffrn_radiation_monochromator graphite
_diffrn_radiation_source 'fine-focus sealed tube'
_diffrn_radiation_type MoK\a
_diffrn_radiation_wavelength 0.71069
_diffrn_reflns_av_R_equivalents 0.0286
_diffrn_reflns_av_sigmaI/netI 0.0297
_diffrn_reflns_limit_h_max 11
_diffrn_reflns_limit_h_min -11
_diffrn_reflns_limit_k_max 15
_diffrn_reflns_limit_k_min -15
_diffrn_reflns_limit_l_max 12
_diffrn_reflns_limit_l_min -15
_diffrn_reflns_number 19180
_diffrn_reflns_theta_full 27.56
_diffrn_reflns_theta_max 27.56
_diffrn_reflns_theta_min 1.79
_exptl_absorpt_coefficient_mu 4.870
_exptl_absorpt_correction_T_max 0.614
_exptl_absorpt_correction_T_min 0.418
_exptl_absorpt_correction_type multi-scan
_exptl_absorpt_process_details 'SADABS (Sheldrick, 2008)'
_exptl_crystal_colour yellow
_exptl_crystal_density_diffrn 1.767
_exptl_crystal_density_method 'not measured'
_exptl_crystal_description prism
_exptl_crystal_F_000 636
_exptl_crystal_size_max 0.5
_exptl_crystal_size_mid 0.2
_exptl_crystal_size_min 0.1
_refine_diff_density_max 3.107
_refine_diff_density_min -1.495
_refine_diff_density_rms 0.147
_refine_ls_extinction_method none
_refine_ls_goodness_of_fit_ref 1.075
_refine_ls_hydrogen_treatment constr
_refine_ls_matrix_type full
_refine_ls_number_parameters 287
_refine_ls_number_reflns 5498
_refine_ls_number_restraints 0
_refine_ls_restrained_S_all 1.075
_refine_ls_R_factor_all 0.0310
_refine_ls_R_factor_gt 0.0253
_refine_ls_shift/su_max 0.004
_refine_ls_shift/su_mean 0.000
_refine_ls_structure_factor_coef Fsqd
_refine_ls_weighting_details 'calc w=1/[\s^2^(Fo^2^)+(0.0439P)^2^+0.2630P] where P=(Fo^2^+2Fc^2^)/3'
_refine_ls_weighting_scheme calc
_refine_ls_wR_factor_gt 0.0639
_refine_ls_wR_factor_ref 0.0671
_reflns_number_gt 5011
_reflns_number_total 5498
_reflns_threshold_expression >2\s(I)
_cod_data_source_file c1dt11595b.txt
_cod_data_source_block ls229_0m
_cod_depositor_comments
;
The following automatic conversions were performed:

'_symmetry_cell_setting' value 'Triclinic' changed to 'triclinic'
according to /home/saulius/struct/CIF-dictionaries/cif_core.dic
dictionary named 'cif_core.dic' version 2.4.1 from 2010-06-29.

Automatic conversion script
Id: cif_fix_values 1715 2011-07-08 13:25:40Z adriana 
;
_cod_original_sg_symbol_H-M P-1
_cod_database_code 7017870

loop_
_symmetry_equiv_pos_as_xyz
'x, y, z'
'-x, -y, -z'

loop_
_atom_site_label
_atom_site_type_symbol
_atom_site_fract_x
_atom_site_fract_y
_atom_site_fract_z
_atom_site_U_iso_or_equiv
_atom_site_adp_type
_atom_site_occupancy
_atom_site_symmetry_multiplicity
_atom_site_calc_flag
_atom_site_refinement_flags
Ta1 Ta 0.233630(15) 0.852565(11) 0.226613(11) 0.01207(5) Uani 1 1 d .
Cl3 Cl 0.16796(11) 0.86210(8) 0.41825(7) 0.01979(18) Uani 1 1 d .
Cl1 Cl 0.34998(11) 0.78219(8) 0.06708(7) 0.01863(17) Uani 1 1 d .
Cl2 Cl 0.50003(10) 0.97329(7) 0.28555(7) 0.01949(18) Uani 1 1 d .
O1 O 0.0570(3) 0.6906(2) 0.2126(2) 0.0162(5) Uani 1 1 d .
C2 C 0.0477(4) 0.5080(3) 0.2760(3) 0.0148(7) Uani 1 1 d .
C5 C -0.1365(4) 0.2829(3) 0.3163(3) 0.0210(8) Uani 1 1 d .
H5 H -0.1992 0.2058 0.3300 0.025 Uiso 1 1 calc R
C10 C 0.5564(4) 0.5076(3) 0.2589(3) 0.0194(7) Uani 1 1 d .
H10 H 0.5775 0.4501 0.2081 0.023 Uiso 1 1 calc R
C21 C -0.0661(4) 0.7709(3) 0.0187(3) 0.0221(8) Uani 1 1 d .
H21A H -0.1253 0.7985 -0.0351 0.033 Uiso 1 1 calc R
H21B H -0.1430 0.7133 0.0595 0.033 Uiso 1 1 calc R
H21C H 0.0049 0.7341 -0.0202 0.033 Uiso 1 1 calc R
N1 N 0.2883(3) 0.6914(3) 0.2806(2) 0.0141(6) Uani 1 1 d .
C11 C 0.6448(4) 0.5432(3) 0.3586(3) 0.0226(8) Uani 1 1 d .
H11 H 0.7253 0.5102 0.3760 0.027 Uiso 1 1 calc R
C12 C 0.6155(4) 0.6271(3) 0.4329(3) 0.0202(7) Uani 1 1 d .
H12 H 0.6756 0.6508 0.5019 0.024 Uiso 1 1 calc R
C20 C 0.1791(4) 0.9600(3) 0.0748(3) 0.0147(7) Uani 1 1 d .
C18 C 0.1127(4) 1.0119(3) 0.2504(3) 0.0161(7) Uani 1 1 d .
C19 C 0.2302(4) 1.0452(3) 0.1694(3) 0.0150(7) Uani 1 1 d .
C1 C 0.1381(4) 0.6298(3) 0.2567(3) 0.0144(7) Uani 1 1 d .
C8 C 0.4097(4) 0.6404(3) 0.3073(3) 0.0141(7) Uani 1 1 d .
C14 C 0.3405(5) 0.5035(3) 0.1229(3) 0.0228(8) Uani 1 1 d .
H14A H 0.4051 0.4722 0.0714 0.034 Uiso 1 1 calc R
H14B H 0.3120 0.5655 0.0908 0.034 Uiso 1 1 calc R
H14C H 0.2416 0.4403 0.1364 0.034 Uiso 1 1 calc R
C22 C -0.1606(4) 0.8423(3) 0.2614(3) 0.0235(8) Uani 1 1 d .
H22A H -0.2512 0.8624 0.2315 0.035 Uiso 1 1 calc R
H22B H -0.1460 0.8663 0.3413 0.035 Uiso 1 1 calc R
H22C H -0.1834 0.7573 0.2472 0.035 Uiso 1 1 calc R
C25 C 0.2516(4) 0.9726(3) -0.0359(3) 0.0194(7) Uani 1 1 d .
H25A H 0.2182 0.8958 -0.0804 0.029 Uiso 1 1 calc R
H25B H 0.3697 1.0030 -0.0258 0.029 Uiso 1 1 calc R
H25C H 0.2144 1.0272 -0.0739 0.029 Uiso 1 1 calc R
C17 C -0.0094(4) 0.9051(3) 0.2064(3) 0.0164(7) Uani 1 1 d .
C16 C 0.0337(4) 0.8732(3) 0.0983(3) 0.0166(7) Uani 1 1 d .
C9 C 0.4371(4) 0.5537(3) 0.2307(3) 0.0165(7) Uani 1 1 d .
C24 C 0.3684(5) 1.1575(3) 0.1779(3) 0.0214(8) Uani 1 1 d .
H24A H 0.4396 1.1550 0.1170 0.032 Uiso 1 1 calc R
H24B H 0.4291 1.1685 0.2487 0.032 Uiso 1 1 calc R
H24C H 0.3274 1.2231 0.1735 0.032 Uiso 1 1 calc R
C23 C 0.1106(5) 1.0874(3) 0.3558(3) 0.0246(8) Uani 1 1 d .
H23A H 0.2099 1.1012 0.4009 0.037 Uiso 1 1 calc R
H23B H 0.0169 1.0475 0.3969 0.037 Uiso 1 1 calc R
H23C H 0.1036 1.1627 0.3383 0.037 Uiso 1 1 calc R
C7 C 0.0823(4) 0.4617(3) 0.3702(3) 0.0166(7) Uani 1 1 d .
H7 H 0.1699 0.5070 0.4202 0.020 Uiso 1 1 calc R
C13 C 0.4993(4) 0.6774(3) 0.4085(3) 0.0168(7) Uani 1 1 d .
C6 C -0.0106(4) 0.3501(3) 0.3906(3) 0.0192(7) Uani 1 1 d .
H6 H 0.0115 0.3193 0.4554 0.023 Uiso 1 1 calc R
C4 C -0.1714(4) 0.3280(3) 0.2220(3) 0.0202(8) Uani 1 1 d .
H4 H -0.2573 0.2816 0.1713 0.024 Uiso 1 1 calc R
C3 C -0.0803(4) 0.4410(3) 0.2024(3) 0.0183(7) Uani 1 1 d .
H3 H -0.1050 0.4726 0.1389 0.022 Uiso 1 1 calc R
C15 C 0.4667(5) 0.7654(4) 0.4931(3) 0.0234(8) Uani 1 1 d .
H15A H 0.5252 0.7684 0.5632 0.035 Uiso 1 1 calc R
H15B H 0.3505 0.7419 0.5045 0.035 Uiso 1 1 calc R
H15C H 0.5031 0.8431 0.4668 0.035 Uiso 1 1 calc R

loop_
_atom_site_aniso_label
_atom_site_aniso_U_11
_atom_site_aniso_U_22
_atom_site_aniso_U_33
_atom_site_aniso_U_23
_atom_site_aniso_U_13
_atom_site_aniso_U_12
Ta1 0.00984(8) 0.01386(8) 0.01287(8) 0.00300(5) 0.00328(5) 0.00386(5)
Cl3 0.0244(4) 0.0248(4) 0.0149(4) 0.0054(3) 0.0066(3) 0.0135(4)
Cl1 0.0218(4) 0.0209(4) 0.0164(4) 0.0042(3) 0.0071(3) 0.0105(3)
Cl2 0.0129(4) 0.0188(4) 0.0251(5) 0.0024(3) -0.0005(3) 0.0031(3)
O1 0.0119(12) 0.0172(12) 0.0206(13) 0.0054(10) 0.0007(10) 0.0053(10)
C2 0.0123(16) 0.0159(16) 0.0176(17) 0.0030(13) 0.0066(13) 0.0062(13)
C5 0.0176(18) 0.0149(17) 0.030(2) 0.0056(14) 0.0117(15) 0.0041(14)
C10 0.0163(17) 0.0177(17) 0.025(2) 0.0024(14) 0.0056(14) 0.0059(14)
C21 0.0199(19) 0.0188(18) 0.026(2) 0.0005(15) -0.0059(15) 0.0056(15)
N1 0.0115(14) 0.0161(14) 0.0148(14) 0.0027(11) 0.0027(11) 0.0043(11)
C11 0.0163(18) 0.0250(19) 0.030(2) 0.0074(16) 0.0029(15) 0.0104(15)
C12 0.0118(17) 0.027(2) 0.0208(19) 0.0058(15) -0.0020(14) 0.0051(15)
C20 0.0148(16) 0.0164(16) 0.0150(17) 0.0045(13) 0.0032(13) 0.0069(13)
C18 0.0185(17) 0.0175(17) 0.0156(17) 0.0044(13) 0.0030(13) 0.0096(14)
C19 0.0139(17) 0.0160(16) 0.0177(17) 0.0053(13) 0.0026(13) 0.0071(13)
C1 0.0152(17) 0.0154(16) 0.0140(16) 0.0024(13) 0.0048(13) 0.0067(13)
C8 0.0094(15) 0.0155(16) 0.0182(17) 0.0050(13) 0.0021(13) 0.0044(13)
C14 0.0216(19) 0.0246(19) 0.0216(19) -0.0047(15) -0.0014(15) 0.0092(16)
C22 0.0161(18) 0.027(2) 0.030(2) 0.0125(16) 0.0088(15) 0.0081(15)
C25 0.0197(18) 0.0248(19) 0.0161(18) 0.0055(14) 0.0051(14) 0.0096(15)
C17 0.0114(16) 0.0196(17) 0.0227(18) 0.0092(14) 0.0041(13) 0.0091(14)
C16 0.0149(17) 0.0131(16) 0.0227(18) 0.0048(13) -0.0028(14) 0.0052(13)
C9 0.0152(17) 0.0154(16) 0.0186(18) 0.0049(13) 0.0048(13) 0.0038(13)
C24 0.0187(18) 0.0175(18) 0.025(2) 0.0048(15) 0.0002(15) 0.0015(14)
C23 0.035(2) 0.024(2) 0.0209(19) 0.0037(15) 0.0084(16) 0.0164(17)
C7 0.0110(16) 0.0177(17) 0.0213(18) 0.0021(14) 0.0023(13) 0.0049(13)
C13 0.0134(16) 0.0193(17) 0.0184(18) 0.0052(14) 0.0038(13) 0.0055(14)
C6 0.0194(18) 0.0200(18) 0.0219(19) 0.0075(14) 0.0057(14) 0.0099(15)
C4 0.0113(16) 0.0219(18) 0.026(2) -0.0019(15) 0.0042(14) 0.0047(14)
C3 0.0160(17) 0.0197(17) 0.0201(18) 0.0017(14) 0.0033(14) 0.0072(14)
C15 0.0241(19) 0.032(2) 0.0175(18) -0.0011(15) -0.0025(15) 0.0147(17)

loop_
_atom_type_symbol
_atom_type_description
_atom_type_scat_dispersion_real
_atom_type_scat_dispersion_imag
_atom_type_scat_source
C C 0.0033 0.0016 'International Tables Vol C Tables 4.2.6.8 and 6.1.1.4'
H H 0.0000 0.0000 'International Tables Vol C Tables 4.2.6.8 and 6.1.1.4'
N N 0.0061 0.0033 'International Tables Vol C Tables 4.2.6.8 and 6.1.1.4'
O O 0.0106 0.0060 'International Tables Vol C Tables 4.2.6.8 and 6.1.1.4'
Cl Cl 0.1484 0.1585 'International Tables Vol C Tables 4.2.6.8 and 6.1.1.4'
Ta Ta -0.7052 6.5227 'International Tables Vol C Tables 4.2.6.8 and 6.1.1.4'

loop_
_geom_angle_atom_site_label_1
_geom_angle_atom_site_label_2
_geom_angle_atom_site_label_3
_geom_angle
O1 Ta1 N1 59.47(10)
O1 Ta1 Cl2 149.19(7)
N1 Ta1 Cl2 89.80(8)
O1 Ta1 Cl3 84.49(7)
N1 Ta1 Cl3 78.75(7)
Cl2 Ta1 Cl3 87.46(4)
O1 Ta1 Cl1 87.62(7)
N1 Ta1 Cl1 76.04(7)
Cl2 Ta1 Cl1 86.83(4)
Cl3 Ta1 Cl1 154.15(3)
O1 Ta1 C16 76.74(11)
N1 Ta1 C16 133.04(11)
Cl2 Ta1 C16 133.04(9)
Cl3 Ta1 C16 115.15(9)
Cl1 Ta1 C16 86.70(9)
O1 Ta1 C17 78.54(11)
N1 Ta1 C17 134.85(11)
Cl2 Ta1 C17 129.55(9)
Cl3 Ta1 C17 81.65(9)
Cl1 Ta1 C17 120.78(9)
C16 Ta1 C17 34.12(12)
O1 Ta1 C18 110.73(11)
N1 Ta1 C18 153.42(11)
Cl2 Ta1 C18 95.85(9)
Cl3 Ta1 C18 75.60(8)
Cl1 Ta1 C18 130.08(8)
C16 Ta1 C18 55.89(12)
C17 Ta1 C18 33.73(11)
O1 Ta1 C20 107.51(11)
N1 Ta1 C20 148.97(10)
Cl2 Ta1 C20 100.32(9)
Cl3 Ta1 C20 130.51(8)
Cl1 Ta1 C20 75.34(8)
C16 Ta1 C20 33.47(11)
C17 Ta1 C20 55.77(11)
C18 Ta1 C20 55.08(11)
O1 Ta1 C19 130.74(11)
N1 Ta1 C19 169.37(10)
Cl2 Ta1 C19 80.06(9)
Cl3 Ta1 C19 103.78(8)
Cl1 Ta1 C19 100.02(8)
C16 Ta1 C19 55.54(11)
C17 Ta1 C19 55.67(11)
C18 Ta1 C19 33.12(11)
C20 Ta1 C19 33.07(11)
O1 Ta1 C1 29.91(10)
N1 Ta1 C1 29.62(10)
Cl2 Ta1 C1 119.28(8)
Cl3 Ta1 C1 78.92(8)
Cl1 Ta1 C1 82.00(8)
C16 Ta1 C1 105.70(11)
C17 Ta1 C1 106.66(11)
C18 Ta1 C1 135.17(11)
C20 Ta1 C1 132.85(11)
C19 Ta1 C1 160.65(12)
C1 O1 Ta1 99.4(2)
C3 C2 C7 119.8(3)
C3 C2 C1 119.2(3)
C7 C2 C1 120.9(3)
C6 C5 C4 120.4(3)
C6 C5 H5 119.8
C4 C5 H5 119.8
C11 C10 C9 121.8(3)
C11 C10 H10 119.1
C9 C10 H10 119.1
C16 C21 H21A 109.5
C16 C21 H21B 109.5
H21A C21 H21B 109.5
C16 C21 H21C 109.5
H21A C21 H21C 109.5
H21B C21 H21C 109.5
C1 N1 C8 123.3(3)
C1 N1 Ta1 88.3(2)
C8 N1 Ta1 147.2(2)
C10 C11 C12 119.6(3)
C10 C11 H11 120.2
C12 C11 H11 120.2
C11 C12 C13 121.1(3)
C11 C12 H12 119.4
C13 C12 H12 119.4
C16 C20 C19 108.1(3)
C16 C20 C25 126.1(3)
C19 C20 C25 125.0(3)
C16 C20 Ta1 70.5(2)
C19 C20 Ta1 74.3(2)
C25 C20 Ta1 129.0(2)
C19 C18 C17 108.1(3)
C19 C18 C23 124.1(3)
C17 C18 C23 127.3(3)
C19 C18 Ta1 74.46(19)
C17 C18 Ta1 71.07(19)
C23 C18 Ta1 126.7(2)
C20 C19 C18 107.8(3)
C20 C19 C24 126.6(3)
C18 C19 C24 125.2(3)
C20 C19 Ta1 72.7(2)
C18 C19 Ta1 72.42(19)
C24 C19 Ta1 126.8(2)
N1 C1 O1 112.5(3)
N1 C1 C2 129.7(3)
O1 C1 C2 117.6(3)
N1 C1 Ta1 62.05(19)
O1 C1 Ta1 50.65(16)
C2 C1 Ta1 166.8(2)
C13 C8 C9 120.7(3)
C13 C8 N1 119.7(3)
C9 C8 N1 119.6(3)
C9 C14 H14A 109.5
C9 C14 H14B 109.5
H14A C14 H14B 109.5
C9 C14 H14C 109.5
H14A C14 H14C 109.5
H14B C14 H14C 109.5
C17 C22 H22A 109.5
C17 C22 H22B 109.5
H22A C22 H22B 109.5
C17 C22 H22C 109.5
H22A C22 H22C 109.5
H22B C22 H22C 109.5
C20 C25 H25A 109.5
C20 C25 H25B 109.5
H25A C25 H25B 109.5
C20 C25 H25C 109.5
H25A C25 H25C 109.5
H25B C25 H25C 109.5
C16 C17 C18 107.5(3)
C16 C17 C22 126.3(3)
C18 C17 C22 126.1(3)
C16 C17 Ta1 72.50(19)
C18 C17 Ta1 75.19(19)
C22 C17 Ta1 120.9(2)
C20 C16 C17 108.4(3)
C20 C16 C21 125.7(3)
C17 C16 C21 125.7(3)
C20 C16 Ta1 76.0(2)
C17 C16 Ta1 73.4(2)
C21 C16 Ta1 121.0(2)
C10 C9 C8 117.9(3)
C10 C9 C14 117.6(3)
C8 C9 C14 124.4(3)
C19 C24 H24A 109.5
C19 C24 H24B 109.5
H24A C24 H24B 109.5
C19 C24 H24C 109.5
H24A C24 H24C 109.5
H24B C24 H24C 109.5
C18 C23 H23A 109.5
C18 C23 H23B 109.5
H23A C23 H23B 109.5
C18 C23 H23C 109.5
H23A C23 H23C 109.5
H23B C23 H23C 109.5
C6 C7 C2 120.0(3)
C6 C7 H7 120.0
C2 C7 H7 120.0
C12 C13 C8 118.9(3)
C12 C13 C15 119.6(3)
C8 C13 C15 121.4(3)
C7 C6 C5 120.0(4)
C7 C6 H6 120.0
C5 C6 H6 120.0
C3 C4 C5 119.7(4)
C3 C4 H4 120.1
C5 C4 H4 120.1
C4 C3 C2 120.0(4)
C4 C3 H3 120.0
C2 C3 H3 120.0
C13 C15 H15A 109.5
C13 C15 H15B 109.5
H15A C15 H15B 109.5
C13 C15 H15C 109.5
H15A C15 H15C 109.5
H15B C15 H15C 109.5

loop_
_geom_bond_atom_site_label_1
_geom_bond_atom_site_label_2
_geom_bond_distance
Ta1 O1 2.053(2)
Ta1 N1 2.315(3)
Ta1 Cl2 2.3687(14)
Ta1 Cl3 2.4103(13)
Ta1 Cl1 2.4148(11)
Ta1 C16 2.423(4)
Ta1 C17 2.434(3)
Ta1 C18 2.488(3)
Ta1 C20 2.494(4)
Ta1 C19 2.514(4)
Ta1 C1 2.619(4)
O1 C1 1.324(4)
C2 C3 1.395(5)
C2 C7 1.399(5)
C2 C1 1.474(5)
C5 C6 1.389(5)
C5 C4 1.392(6)
C5 H5 0.9500
C10 C11 1.380(5)
C10 C9 1.393(5)
C10 H10 0.9500
C21 C16 1.504(5)
C21 H21A 0.9800
C21 H21B 0.9800
C21 H21C 0.9800
N1 C1 1.295(5)
N1 C8 1.444(4)
C11 C12 1.383(5)
C11 H11 0.9500
C12 C13 1.392(5)
C12 H12 0.9500
C20 C16 1.417(5)
C20 C19 1.426(5)
C20 C25 1.498(5)
C18 C19 1.426(5)
C18 C17 1.429(5)
C18 C23 1.501(5)
C19 C24 1.490(5)
C8 C13 1.401(5)
C8 C9 1.416(5)
C14 C9 1.509(5)
C14 H14A 0.9800
C14 H14B 0.9800
C14 H14C 0.9800
C22 C17 1.502(5)
C22 H22A 0.9800
C22 H22B 0.9800
C22 H22C 0.9800
C25 H25A 0.9800
C25 H25B 0.9800
C25 H25C 0.9800
C17 C16 1.425(5)
C24 H24A 0.9800
C24 H24B 0.9800
C24 H24C 0.9800
C23 H23A 0.9800
C23 H23B 0.9800
C23 H23C 0.9800
C7 C6 1.381(5)
C7 H7 0.9500
C13 C15 1.505(5)
C6 H6 0.9500
C4 C3 1.388(5)
C4 H4 0.9500
C3 H3 0.9500
C15 H15A 0.9800
C15 H15B 0.9800
C15 H15C 0.9800
